data_4128265
loop_
_publ_author_name
'Zhou, Zhibiao'
'Xie, Sheng'
'Chen, Xian'
'Tu, Yujie'
'Xiang, Jiannan'
'Wang, Jianguo'
'He, Zikai'
'Zeng, Zebing'
'Tang, Ben Zhong'

_publ_section_title
;
 Spiro-Functionalized Diphenylethenes: Suppression of a Reversible
 Photocyclization Contributes to the Aggregation-Induced Emission Effect.
;
_journal_issue 25
_journal_name_full 'Journal of the American Chemical Society'
_journal_page_first 9803
_journal_page_last 9807
_journal_paper_doi 10.1021/jacs.9b04426
_journal_volume 141
_journal_year 2019
_chemical_formula_sum 'C33 H22'
_chemical_formula_weight 418.50
_space_group_crystal_system monoclinic
_space_group_IT_number 14
_space_group_name_Hall '-P 2ybc'
_space_group_name_H-M_alt 'P 1 21/c 1'
_symmetry_space_group_name_Hall '-P 2ybc'
_symmetry_space_group_name_H-M 'P 1 21/c 1'
_atom_sites_solution_hydrogens geom
_audit_creation_method SHELXL-2013
_cell_angle_alpha 90
_cell_angle_beta 106.6910(10)
_cell_angle_gamma 90
_cell_formula_units_Z 4
_cell_length_a 12.3418(9)
_cell_length_b 9.6112(7)
_cell_length_c 19.6749(15)
_cell_measurement_reflns_used 6536
_cell_measurement_temperature 133(2)
_cell_measurement_theta_max 55.134
_cell_measurement_theta_min 4.691
_cell_volume 2235.5(3)
_computing_cell_refinement 'Bruker SAINT'
_computing_data_collection 'Bruker APEX2'
_computing_data_reduction 'Bruker SAINT'
_computing_molecular_graphics 'Bruker SHELXTL'
_computing_publication_material 'Bruker SHELXTL'
_computing_structure_refinement 'SHELXL-2013 (Sheldrick, 2013)'
_computing_structure_solution 'SHELXS-97 (Sheldrick, 2008)'
_diffrn_ambient_temperature 133(2)
_diffrn_measured_fraction_theta_full 1.000
_diffrn_measured_fraction_theta_max 1.000
_diffrn_measurement_device_type 'Bruker APEX-II CCD'
_diffrn_measurement_method '\f and \w scans'
_diffrn_radiation_type MoK\a
_diffrn_radiation_wavelength 0.71073
_diffrn_reflns_av_R_equivalents 0.0265
_diffrn_reflns_av_unetI/netI 0.0239
_diffrn_reflns_Laue_measured_fraction_full 1.000
_diffrn_reflns_Laue_measured_fraction_max 1.000
_diffrn_reflns_limit_h_max 12
_diffrn_reflns_limit_h_min -14
_diffrn_reflns_limit_k_max 11
_diffrn_reflns_limit_k_min -11
_diffrn_reflns_limit_l_max 23
_diffrn_reflns_limit_l_min -23
_diffrn_reflns_number 15296
_diffrn_reflns_point_group_measured_fraction_full 1.000
_diffrn_reflns_point_group_measured_fraction_max 1.000
_diffrn_reflns_theta_full 25.242
_diffrn_reflns_theta_max 25.495
_diffrn_reflns_theta_min 2.161
_exptl_absorpt_coefficient_mu 0.070
_exptl_absorpt_correction_T_max 0.7456
_exptl_absorpt_correction_T_min 0.6942
_exptl_absorpt_correction_type multi-scan
_exptl_absorpt_process_details sadabs
_exptl_crystal_colour yellow
_exptl_crystal_density_diffrn 1.243
_exptl_crystal_description prismatic
_exptl_crystal_F_000 880
_exptl_crystal_size_max 0.200
_exptl_crystal_size_mid 0.160
_exptl_crystal_size_min 0.130
_refine_diff_density_max 0.230
_refine_diff_density_min -0.186
_refine_diff_density_rms 0.032
_refine_ls_extinction_coef 0.0167(10)
_refine_ls_extinction_expression Fc^*^=kFc[1+0.001xFc^2^\l^3^/sin(2\q)]^-1/4^
_refine_ls_extinction_method SHELXL
_refine_ls_goodness_of_fit_ref 1.004
_refine_ls_hydrogen_treatment constr
_refine_ls_matrix_type full
_refine_ls_number_parameters 299
_refine_ls_number_reflns 4156
_refine_ls_number_restraints 0
_refine_ls_restrained_S_all 1.004
_refine_ls_R_factor_all 0.0410
_refine_ls_R_factor_gt 0.0331
_refine_ls_shift/su_max 0.001
_refine_ls_shift/su_mean 0.000
_refine_ls_structure_factor_coef Fsqd
_refine_ls_weighting_details 'w=1/[\s^2^(Fo^2^)+(0.0371P)^2^+0.7995P] where P=(Fo^2^+2Fc^2^)/3'
_refine_ls_weighting_scheme calc
_refine_ls_wR_factor_gt 0.0793
_refine_ls_wR_factor_ref 0.0855
_reflns_Friedel_coverage 0.000
_reflns_number_gt 3535
_reflns_number_total 4156
_reflns_threshold_expression 'I > 2\s(I)'
_cod_data_source_file ja9b04426_si_001.cif
_cod_data_source_block mo_dm16483_0m
_cod_database_code 4128265
_shelx_space_group_comment
; 
The symmetry employed for this shelxl refinement is uniquely defined 
by the following loop, which should always be used as a source of 
symmetry information in preference to the above space-group names. 
They are only intended as comments. 
;
_shelx_estimated_absorpt_t_min 0.986
_shelx_estimated_absorpt_t_max 0.991
_shelxl_version_number 2013-4

loop_
_space_group_symop_operation_xyz
'x, y, z'
'-x, y+1/2, -z+1/2'
'-x, -y, -z'
'x, -y-1/2, z-1/2'

loop_
_atom_site_label
_atom_site_type_symbol
_atom_site_fract_x
_atom_site_fract_y
_atom_site_fract_z
_atom_site_U_iso_or_equiv
_atom_site_adp_type
_atom_site_occupancy
_atom_site_site_symmetry_order
_atom_site_calc_flag
_atom_site_refinement_flags_posn
_atom_site_refinement_flags_adp
C1 C 0.81674(10) 0.52848(12) 0.22821(6) 0.0203(3) Uani 1 1 d . .
C2 C 0.87241(10) 0.40498(13) 0.25264(7) 0.0249(3) Uani 1 1 d . .
H2 H 0.8479 0.3199 0.2286 0.030 Uiso 1 1 calc R U
C3 C 0.96506(11) 0.40801(14) 0.31311(7) 0.0297(3) Uani 1 1 d . .
H3 H 1.0044 0.3243 0.3303 0.036 Uiso 1 1 calc R U
C4 C 1.00041(11) 0.53274(15) 0.34843(7) 0.0329(3) Uani 1 1 d . .
H4 H 1.0633 0.5331 0.3898 0.039 Uiso 1 1 calc R U
C5 C 0.94503(11) 0.65660(14) 0.32398(7) 0.0297(3) Uani 1 1 d . .
H5 H 0.9696 0.7414 0.3483 0.036 Uiso 1 1 calc R U
C6 C 0.85267(10) 0.65466(13) 0.26310(6) 0.0224(3) Uani 1 1 d . .
C7 C 0.77807(10) 0.76698(12) 0.22484(6) 0.0217(3) Uani 1 1 d . .
C8 C 0.77920(11) 0.91004(13) 0.23635(7) 0.0262(3) Uani 1 1 d . .
H8 H 0.8360 0.9512 0.2742 0.031 Uiso 1 1 calc R U
C9 C 0.69561(11) 0.99156(13) 0.19133(7) 0.0285(3) Uani 1 1 d . .
H9 H 0.6954 1.0893 0.1985 0.034 Uiso 1 1 calc R U
C10 C 0.61223(11) 0.93130(13) 0.13588(7) 0.0272(3) Uani 1 1 d . .
H10 H 0.5551 0.9883 0.1062 0.033 Uiso 1 1 calc R U
C11 C 0.61155(10) 0.78874(13) 0.12347(6) 0.0236(3) Uani 1 1 d . .
H11 H 0.5550 0.7480 0.0854 0.028 Uiso 1 1 calc R U
C12 C 0.69504(10) 0.70758(12) 0.16785(6) 0.0201(3) Uani 1 1 d . .
C13 C 0.71434(10) 0.55168(12) 0.16319(6) 0.0199(3) Uani 1 1 d . .
C14 C 0.61490(9) 0.45766(12) 0.16238(6) 0.0191(2) Uani 1 1 d . .
C15 C 0.55144(10) 0.44919(12) 0.20992(6) 0.0225(3) Uani 1 1 d . .
H15 H 0.5652 0.5107 0.2493 0.027 Uiso 1 1 calc R U
C16 C 0.46664(10) 0.34827(13) 0.19881(6) 0.0243(3) Uani 1 1 d . .
H16 H 0.4237 0.3395 0.2316 0.029 Uiso 1 1 calc R U
C17 C 0.44448(10) 0.26066(12) 0.14026(6) 0.0229(3) Uani 1 1 d . .
H17 H 0.3861 0.1931 0.1333 0.027 Uiso 1 1 calc R U
C18 C 0.50683(10) 0.27060(12) 0.09152(6) 0.0208(3) Uani 1 1 d . .
H18 H 0.4905 0.2120 0.0509 0.025 Uiso 1 1 calc R U
C19 C 0.59359(9) 0.36840(12) 0.10370(6) 0.0188(2) Uani 1 1 d . .
C20 C 0.67384(9) 0.40171(12) 0.06278(6) 0.0188(2) Uani 1 1 d . .
C21 C 0.74070(9) 0.50836(12) 0.09431(6) 0.0198(3) Uani 1 1 d . .
C22 C 0.83330(10) 0.57609(12) 0.07181(6) 0.0205(3) Uani 1 1 d . .
C23 C 0.81018(11) 0.68073(15) 0.02099(7) 0.0327(3) Uani 1 1 d . .
H23 H 0.7343 0.7104 0.0007 0.039 Uiso 1 1 calc R U
C24 C 0.89684(12) 0.74265(15) -0.00051(8) 0.0364(3) Uani 1 1 d . .
H24 H 0.8797 0.8142 -0.0353 0.044 Uiso 1 1 calc R U
C25 C 1.00740(11) 0.70088(14) 0.02833(7) 0.0302(3) Uani 1 1 d . .
H25 H 1.0663 0.7426 0.0132 0.036 Uiso 1 1 calc R U
C26 C 1.03170(11) 0.59772(14) 0.07943(7) 0.0325(3) Uani 1 1 d . .
H26 H 1.1077 0.5686 0.0996 0.039 Uiso 1 1 calc R U
C27 C 0.94558(11) 0.53654(13) 0.10136(7) 0.0280(3) Uani 1 1 d . .
H27 H 0.9634 0.4667 0.1370 0.034 Uiso 1 1 calc R U
C28 C 0.68182(9) 0.31787(12) 0.00106(6) 0.0205(3) Uani 1 1 d . .
C29 C 0.66964(10) 0.37532(14) -0.06582(6) 0.0258(3) Uani 1 1 d . .
H29 H 0.6543 0.4718 -0.0734 0.031 Uiso 1 1 calc R U
C30 C 0.67990(11) 0.29196(16) -0.12143(7) 0.0324(3) Uani 1 1 d . .
H30 H 0.6706 0.3317 -0.1670 0.039 Uiso 1 1 calc R U
C31 C 0.70357(11) 0.15134(16) -0.11083(7) 0.0346(3) Uani 1 1 d . .
H31 H 0.7126 0.0954 -0.1486 0.042 Uiso 1 1 calc R U
C32 C 0.71395(11) 0.09268(14) -0.04492(7) 0.0328(3) Uani 1 1 d . .
H32 H 0.7289 -0.0040 -0.0377 0.039 Uiso 1 1 calc R U
C33 C 0.70249(10) 0.17508(13) 0.01047(7) 0.0259(3) Uani 1 1 d . .
H33 H 0.7088 0.1340 0.0554 0.031 Uiso 1 1 calc R U

loop_
_atom_site_aniso_label
_atom_site_aniso_U_11
_atom_site_aniso_U_22
_atom_site_aniso_U_33
_atom_site_aniso_U_23
_atom_site_aniso_U_13
_atom_site_aniso_U_12
C1 0.0185(6) 0.0258(6) 0.0185(6) -0.0007(5) 0.0083(5) -0.0012(5)
C2 0.0245(6) 0.0261(6) 0.0261(6) 0.0002(5) 0.0106(5) 0.0005(5)
C3 0.0258(7) 0.0342(7) 0.0301(7) 0.0075(6) 0.0094(6) 0.0051(5)
C4 0.0244(7) 0.0442(8) 0.0258(7) 0.0041(6) 0.0002(5) -0.0007(6)
C5 0.0271(7) 0.0334(7) 0.0257(7) -0.0029(5) 0.0028(5) -0.0064(6)
C6 0.0210(6) 0.0265(6) 0.0214(6) -0.0007(5) 0.0087(5) -0.0025(5)
C7 0.0202(6) 0.0253(6) 0.0218(6) -0.0008(5) 0.0094(5) -0.0027(5)
C8 0.0273(7) 0.0257(7) 0.0274(6) -0.0049(5) 0.0105(5) -0.0060(5)
C9 0.0347(7) 0.0197(6) 0.0355(7) 0.0003(5) 0.0169(6) -0.0022(5)
C10 0.0268(6) 0.0262(6) 0.0310(7) 0.0061(5) 0.0119(5) 0.0025(5)
C11 0.0223(6) 0.0267(6) 0.0224(6) 0.0020(5) 0.0073(5) -0.0024(5)
C12 0.0205(6) 0.0222(6) 0.0202(6) -0.0007(5) 0.0098(5) -0.0023(5)
C13 0.0193(6) 0.0217(6) 0.0192(6) -0.0006(5) 0.0064(5) -0.0004(5)
C14 0.0179(6) 0.0192(6) 0.0199(6) 0.0025(4) 0.0046(5) 0.0017(4)
C15 0.0240(6) 0.0245(6) 0.0191(6) -0.0001(5) 0.0066(5) 0.0018(5)
C16 0.0229(6) 0.0284(6) 0.0243(6) 0.0039(5) 0.0111(5) 0.0011(5)
C17 0.0201(6) 0.0219(6) 0.0269(6) 0.0040(5) 0.0071(5) -0.0018(5)
C18 0.0210(6) 0.0200(6) 0.0206(6) 0.0006(5) 0.0048(5) 0.0007(5)
C19 0.0182(6) 0.0190(6) 0.0188(6) 0.0029(4) 0.0046(5) 0.0030(4)
C20 0.0175(6) 0.0209(6) 0.0179(6) 0.0027(4) 0.0049(5) 0.0022(4)
C21 0.0187(6) 0.0218(6) 0.0189(6) 0.0015(5) 0.0052(5) 0.0016(5)
C22 0.0205(6) 0.0223(6) 0.0202(6) -0.0044(5) 0.0082(5) -0.0031(5)
C23 0.0226(7) 0.0431(8) 0.0334(7) 0.0133(6) 0.0094(6) 0.0038(6)
C24 0.0367(8) 0.0393(8) 0.0372(8) 0.0144(6) 0.0171(7) 0.0008(6)
C25 0.0286(7) 0.0338(7) 0.0332(7) -0.0042(6) 0.0170(6) -0.0096(6)
C26 0.0204(6) 0.0387(8) 0.0396(8) 0.0014(6) 0.0105(6) -0.0005(6)
C27 0.0248(7) 0.0271(7) 0.0337(7) 0.0048(5) 0.0107(6) 0.0015(5)
C28 0.0150(5) 0.0258(6) 0.0208(6) -0.0025(5) 0.0051(5) -0.0028(5)
C29 0.0218(6) 0.0323(7) 0.0233(6) 0.0000(5) 0.0067(5) -0.0030(5)
C30 0.0262(7) 0.0513(9) 0.0205(6) -0.0044(6) 0.0078(5) -0.0076(6)
C31 0.0285(7) 0.0475(9) 0.0306(7) -0.0195(6) 0.0128(6) -0.0098(6)
C32 0.0316(7) 0.0285(7) 0.0401(8) -0.0113(6) 0.0132(6) -0.0040(6)
C33 0.0255(6) 0.0266(6) 0.0267(6) -0.0015(5) 0.0094(5) -0.0028(5)

loop_
_atom_type_symbol
_atom_type_description
_atom_type_scat_dispersion_real
_atom_type_scat_dispersion_imag
_atom_type_scat_source
C C 0.0033 0.0016 'International Tables Vol C Tables 4.2.6.8 and 6.1.1.4'
H H 0.0000 0.0000 'International Tables Vol C Tables 4.2.6.8 and 6.1.1.4'

loop_
_geom_angle_atom_site_label_1
_geom_angle_atom_site_label_2
_geom_angle_atom_site_label_3
_geom_angle
C2 C1 C6 121.03(11)
C2 C1 C13 128.38(11)
C6 C1 C13 110.59(10)
C1 C2 C3 118.78(12)
C1 C2 H2 120.6
C3 C2 H2 120.6
C4 C3 C2 120.46(12)
C4 C3 H3 119.8
C2 C3 H3 119.8
C5 C4 C3 120.88(12)
C5 C4 H4 119.6
C3 C4 H4 119.6
C4 C5 C6 119.02(12)
C4 C5 H5 120.5
C6 C5 H5 120.5
C5 C6 C1 119.82(11)
C5 C6 C7 131.54(11)
C1 C6 C7 108.64(10)
C8 C7 C12 120.13(11)
C8 C7 C6 131.52(11)
C12 C7 C6 108.35(10)
C9 C8 C7 118.76(12)
C9 C8 H8 120.6
C7 C8 H8 120.6
C8 C9 C10 120.68(12)
C8 C9 H9 119.7
C10 C9 H9 119.7
C11 C10 C9 120.85(12)
C11 C10 H10 119.6
C9 C10 H10 119.6
C12 C11 C10 118.58(12)
C12 C11 H11 120.7
C10 C11 H11 120.7
C11 C12 C7 120.98(11)
C11 C12 C13 128.10(11)
C7 C12 C13 110.91(10)
C14 C13 C12 116.45(9)
C14 C13 C1 113.04(9)
C12 C13 C1 101.43(9)
C14 C13 C21 101.78(9)
C12 C13 C21 113.28(9)
C1 C13 C21 111.29(9)
C15 C14 C19 120.80(11)
C15 C14 C13 129.76(11)
C19 C14 C13 109.41(10)
C14 C15 C16 118.61(11)
C14 C15 H15 120.7
C16 C15 H15 120.7
C17 C16 C15 120.71(11)
C17 C16 H16 119.6
C15 C16 H16 119.6
C16 C17 C18 120.84(11)
C16 C17 H17 119.6
C18 C17 H17 119.6
C19 C18 C17 118.47(11)
C19 C18 H18 120.8
C17 C18 H18 120.8
C18 C19 C14 120.53(10)
C18 C19 C20 130.85(11)
C14 C19 C20 108.61(10)
C21 C20 C19 109.30(10)
C21 C20 C28 127.80(10)
C19 C20 C28 122.67(10)
C20 C21 C22 127.98(10)
C20 C21 C13 110.74(10)
C22 C21 C13 121.19(10)
C23 C22 C27 118.18(11)
C23 C22 C21 120.94(11)
C27 C22 C21 120.88(11)
C22 C23 C24 120.76(12)
C22 C23 H23 119.6
C24 C23 H23 119.6
C25 C24 C23 120.45(12)
C25 C24 H24 119.8
C23 C24 H24 119.8
C24 C25 C26 119.38(12)
C24 C25 H25 120.3
C26 C25 H25 120.3
C25 C26 C27 120.31(12)
C25 C26 H26 119.8
C27 C26 H26 119.8
C26 C27 C22 120.91(12)
C26 C27 H27 119.5
C22 C27 H27 119.5
C29 C28 C33 118.65(11)
C29 C28 C20 122.85(11)
C33 C28 C20 118.49(11)
C30 C29 C28 120.30(12)
C30 C29 H29 119.8
C28 C29 H29 119.8
C31 C30 C29 120.42(12)
C31 C30 H30 119.8
C29 C30 H30 119.8
C32 C31 C30 119.77(12)
C32 C31 H31 120.1
C30 C31 H31 120.1
C31 C32 C33 120.00(13)
C31 C32 H32 120.0
C33 C32 H32 120.0
C32 C33 C28 120.82(12)
C32 C33 H33 119.6
C28 C33 H33 119.6

loop_
_geom_bond_atom_site_label_1
_geom_bond_atom_site_label_2
_geom_bond_distance
C1 C2 1.3865(17)
C1 C6 1.4013(17)
C1 C13 1.5346(16)
C2 C3 1.3937(18)
C2 H2 0.9500
C3 C4 1.391(2)
C3 H3 0.9500
C4 C5 1.3882(19)
C4 H4 0.9500
C5 C6 1.3964(17)
C5 H5 0.9500
C6 C7 1.4771(17)
C7 C8 1.3929(17)
C7 C12 1.4048(16)
C8 C9 1.3920(19)
C8 H8 0.9500
C9 C10 1.3927(19)
C9 H9 0.9500
C10 C11 1.3914(18)
C10 H10 0.9500
C11 C12 1.3842(17)
C11 H11 0.9500
C12 C13 1.5240(16)
C13 C14 1.5205(16)
C13 C21 1.5391(16)
C14 C15 1.3842(16)
C14 C19 1.4014(16)
C15 C16 1.3973(17)
C15 H15 0.9500
C16 C17 1.3892(17)
C16 H16 0.9500
C17 C18 1.3946(17)
C17 H17 0.9500
C18 C19 1.3929(16)
C18 H18 0.9500
C19 C20 1.4797(16)
C20 C21 1.3499(16)
C20 C28 1.4841(16)
C21 C22 1.4888(16)
C22 C23 1.3889(17)
C22 C27 1.3928(17)
C23 C24 1.3917(18)
C23 H23 0.9500
C24 C25 1.3784(19)
C24 H24 0.9500
C25 C26 1.3821(19)
C25 H25 0.9500
C26 C27 1.3876(18)
C26 H26 0.9500
C27 H27 0.9500
C28 C29 1.3948(17)
C28 C33 1.3984(17)
C29 C30 1.3908(18)
C29 H29 0.9500
C30 C31 1.386(2)
C30 H30 0.9500
C31 C32 1.386(2)
C31 H31 0.9500
C32 C33 1.3869(18)
C32 H32 0.9500
C33 H33 0.9500

loop_
_geom_torsion_atom_site_label_1
_geom_torsion_atom_site_label_2
_geom_torsion_atom_site_label_3
_geom_torsion_atom_site_label_4
_geom_torsion
C6 C1 C2 C3 0.33(17)
C13 C1 C2 C3 179.48(11)
C1 C2 C3 C4 0.37(18)
C2 C3 C4 C5 -0.6(2)
C3 C4 C5 C6 0.0(2)
C4 C5 C6 C1 0.64(18)
C4 C5 C6 C7 -179.95(12)
C2 C1 C6 C5 -0.83(17)
C13 C1 C6 C5 179.87(10)
C2 C1 C6 C7 179.63(10)
C13 C1 C6 C7 0.34(13)
C5 C6 C7 C8 2.5(2)
C1 C6 C7 C8 -178.07(12)
C5 C6 C7 C12 -177.87(12)
C1 C6 C7 C12 1.60(13)
C12 C7 C8 C9 1.25(17)
C6 C7 C8 C9 -179.11(12)
C7 C8 C9 C10 0.12(18)
C8 C9 C10 C11 -1.04(18)
C9 C10 C11 C12 0.57(18)
C10 C11 C12 C7 0.81(17)
C10 C11 C12 C13 -177.45(11)
C8 C7 C12 C11 -1.74(17)
C6 C7 C12 C11 178.54(10)
C8 C7 C12 C13 176.80(10)
C6 C7 C12 C13 -2.92(13)
C11 C12 C13 C14 -55.52(16)
C7 C12 C13 C14 126.07(11)
C11 C12 C13 C1 -178.65(11)
C7 C12 C13 C1 2.95(12)
C11 C12 C13 C21 62.00(15)
C7 C12 C13 C21 -116.40(11)
C2 C1 C13 C14 53.41(16)
C6 C1 C13 C14 -127.36(11)
C2 C1 C13 C12 178.84(11)
C6 C1 C13 C12 -1.93(12)
C2 C1 C13 C21 -60.40(15)
C6 C1 C13 C21 118.83(11)
C12 C13 C14 C15 -54.85(16)
C1 C13 C14 C15 62.02(16)
C21 C13 C14 C15 -178.53(12)
C12 C13 C14 C19 126.97(11)
C1 C13 C14 C19 -116.16(11)
C21 C13 C14 C19 3.29(12)
C19 C14 C15 C16 0.95(17)
C13 C14 C15 C16 -177.05(11)
C14 C15 C16 C17 -1.66(18)
C15 C16 C17 C18 0.49(18)
C16 C17 C18 C19 1.40(17)
C17 C18 C19 C14 -2.11(17)
C17 C18 C19 C20 179.21(11)
C15 C14 C19 C18 0.95(17)
C13 C14 C19 C18 179.32(10)
C15 C14 C19 C20 179.90(10)
C13 C14 C19 C20 -1.73(12)
C18 C19 C20 C21 177.94(12)
C14 C19 C20 C21 -0.86(13)
C18 C19 C20 C28 -7.18(18)
C14 C19 C20 C28 174.02(10)
C19 C20 C21 C22 179.87(11)
C28 C20 C21 C22 5.3(2)
C19 C20 C21 C13 3.08(13)
C28 C20 C21 C13 -171.47(11)
C14 C13 C21 C20 -3.90(12)
C12 C13 C21 C20 -129.70(11)
C1 C13 C21 C20 116.78(11)
C14 C13 C21 C22 179.06(10)
C12 C13 C21 C22 53.26(14)
C1 C13 C21 C22 -60.27(14)
C20 C21 C22 C23 84.10(16)
C13 C21 C22 C23 -99.42(14)
C20 C21 C22 C27 -96.13(15)
C13 C21 C22 C27 80.35(15)
C27 C22 C23 C24 1.0(2)
C21 C22 C23 C24 -179.24(13)
C22 C23 C24 C25 0.1(2)
C23 C24 C25 C26 -0.7(2)
C24 C25 C26 C27 0.2(2)
C25 C26 C27 C22 0.9(2)
C23 C22 C27 C26 -1.49(19)
C21 C22 C27 C26 178.74(12)
C21 C20 C28 C29 -61.82(17)
C19 C20 C28 C29 124.30(12)
C21 C20 C28 C33 118.16(14)
C19 C20 C28 C33 -55.72(15)
C33 C28 C29 C30 -1.08(18)
C20 C28 C29 C30 178.90(11)
C28 C29 C30 C31 -0.73(19)
C29 C30 C31 C32 1.8(2)
C30 C31 C32 C33 -1.1(2)
C31 C32 C33 C28 -0.78(19)
C29 C28 C33 C32 1.84(18)
C20 C28 C33 C32 -178.14(11)
